data_1100329
loop_
_publ_author_name
'Boche, Gernot'
'Marsch, Michael'
'Harbach, J\"urgen'
'Harms, Klaus'
'Ledig, Burkhard'
'Schubert, Frank'
'Lohrenz, John C. W.'
'Ahlbrecht, Hubertus'

_publ_section_title
;
 [\a-(Dimethylamino)benzyllithium--Diethyl Ether]~2~,
 (S)-\a-(Methylpivaloylamino)benzyllithium -- (--)-Sparteine, and
 [3-Iodo-2-lithio-1-methylindole -- 2 Tetrahydrofuran]~2~:
 Crystal Structure Investigations of \a-Lithiated Amines
;
_journal_coden_ASTM CHBEAM
_journal_issue 8
_journal_name_full 'Chemische Berichte'
_journal_page_first 1887
_journal_page_last 1894
_journal_paper_doi 10.1002/cber.19931260820
_journal_volume 126
_journal_year 1993
_chemical_formula_sum 'C28 H44 Li N3 O'
_space_group_IT_number 19
_symmetry_cell_setting orthorhombic
_symmetry_Int_Tables_number 19
_symmetry_space_group_name_Hall 'P 2ac 2ab'
_symmetry_space_group_name_H-M 'P 21 21 21'
_cell_angle_alpha 90
_cell_angle_beta 90
_cell_angle_gamma 90
_cell_formula_units_Z 4
_cell_length_a 9.466(3)
_cell_length_b 12.907(3)
_cell_length_c 21.268(3)
_cod_original_formula_sum 'C28 H44 Li1 N3 O1'
_cod_database_code 1100329

loop_
_symmetry_equiv_pos_site_id
_symmetry_equiv_pos_as_xyz
1 x,y,z
2 1/2-x,-y,1/2+z
3 1/2+x,1/2-y,-z
4 -x,1/2+y,1/2-z

loop_
_atom_site_label
_atom_site_type_symbol
_atom_site_fract_x
_atom_site_fract_y
_atom_site_fract_z
O1 O 0.27403(22) 0.88544(15) 0.86625(9)
N1 N 0.09324(26) 0.96572(19) 0.81922(11)
C1 C 0.13042(38) 1.06288(26) 0.85046(15)
H1 H 0.0385(26) 1.0873(18) 0.8706(12)
C2 C 0.21412(34) 1.13363(25) 0.81592(15)
C3 C 0.30189(32) 1.10344(26) 0.76499(15)
H2 H 0.29905(32) 1.03237(26) 0.75183(15)
C4 C 0.38808(38) 1.17263(32) 0.73501(18)
H3 H 0.44598(38) 1.14954(32) 0.70071(18)
C5 C 0.39555(42) 1.27432(34) 0.75244(20)
H4 H 0.45690(42) 1.32259(34) 0.73161(20)
C6 C 0.31084(44) 1.30824(29) 0.80146(21)
H5 H 0.31352(44) 1.37973(29) 0.81377(21)
C7 C 0.22266(39) 1.24029(25) 0.83202(16)
H6 H 0.16564(39) 1.26516(25) 0.86616(16)
C8 C -0.02351(31) 0.97353(24) 0.77392(15)
H7 H -0.04023(31) 0.90741(24) 0.75469(15)
H8 H -0.10731(31) 0.99570(24) 0.79553(15)
H9 H 0.00048(31) 1.02323(24) 0.74211(15)
C9 C 0.16865(33) 0.88025(24) 0.83096(14)
C10 C 0.13000(31) 0.77370(23) 0.80366(14)
C11 C 0.22805(35) 0.69340(25) 0.83350(15)
H10 H 0.21538(35) 0.69382(25) 0.87827(15)
H11 H 0.20525(35) 0.62606(25) 0.81730(15)
H12 H 0.32460(35) 0.70962(25) 0.82369(15)
C12 C -0.02338(33) 0.74521(24) 0.82171(14)
H13 H -0.03421(33) 0.74834(24) 0.86653(14)
H14 H -0.08723(33) 0.79332(24) 0.80228(14)
H15 H -0.04414(33) 0.67640(24) 0.80735(14)
C13 C 0.15576(35) 0.76960(25) 0.73168(15)
H16 H 0.25208(35) 0.78757(25) 0.72255(15)
H17 H 0.13667(35) 0.70102(25) 0.71648(15)
H18 H 0.09358(35) 0.81794(25) 0.71141(15)
Li1 Li 0.28621(58) 1.00654(40) 0.91569(26)
N2 N 0.21744(27) 0.96605(19) 1.00460(11)
N3 N 0.46285(27) 1.07253(19) 0.95495(12)
C14 C 0.08558(33) 0.91040(26) 0.99141(15)
H19 H 0.11078(33) 0.84399(26) 0.97451(15)
H20 H 0.03418(33) 0.94721(26) 0.95956(15)
C15 C -0.01005(37) 0.89404(26) 1.04765(16)
H21 H 0.03536(37) 0.84949(26) 1.07760(16)
H22 H -0.09651(37) 0.86166(26) 1.03453(16)
C16 C -0.04345(42) 0.99821(26) 1.07833(18)
H23 H -0.10046(42) 0.98811(26) 1.11515(18)
H24 H -0.09565(42) 1.04058(26) 1.04942(18)
C17 C 0.09282(39) 1.05310(28) 1.09481(17)
H25 H 0.14237(39) 1.01289(28) 1.12571(17)
H26 H 0.07208(39) 1.11965(28) 1.11268(17)
C18 C 0.18904(35) 1.06590(25) 1.03737(15)
H27 H 0.13891(35) 1.10954(25) 1.00843(15)
C19 C 0.32202(34) 0.90005(24) 1.03535(15)
H28 H 0.34297(34) 0.84254(24) 1.00832(15)
H29 H 0.28313(34) 0.87330(24) 1.07373(15)
C20 C 0.45783(38) 0.95761(25) 1.04972(15)
H30 H 0.51821(38) 0.91214(25) 1.07325(15)
C21 C 0.42264(40) 1.05041(26) 1.09128(16)
H31 H 0.50767(40) 1.08647(26) 1.10259(16)
H32 H 0.3766(4) 1.02760(26) 1.12903(16)
C22 C 0.32763(38) 1.11960(26) 1.05293(16)
H33 H 0.30553(38) 1.17887(26) 1.07833(16)
C23 C 0.41009(37) 1.15774(24) 0.99519(16)
H34 H 0.34936(37) 1.20041(24) 0.96997(16)
H35 H 0.48838(37) 1.19952(24) 1.00865(16)
C24 C 0.54412(36) 0.99566(24) 0.99215(16)
H36 H 0.62772(36) 1.02939(24) 1.00749(16)
C25 C 0.59303(37) 0.90834(25) 0.94963(16)
H37 H 0.51148(37) 0.87479(25) 0.93212(16)
H38 H 0.64470(37) 0.85826(25) 0.97380(16)
C26 C 0.68604(36) 0.95018(28) 0.89628(16)
H39 H 0.71291(36) 0.89484(28) 0.86863(16)
H40 H 0.77044(36) 0.98001(28) 0.91360(16)
C27 C 0.60599(37) 1.03337(28) 0.86104(17)
H41 H 0.52583(37) 1.00224(28) 0.84082(17)
H42 H 0.66532(37) 1.06317(28) 0.82921(17)
C28 C 0.55415(36) 1.11683(25) 0.90487(15)
H43 H 0.63473(36) 1.15003(25) 0.92348(15)
H44 H 0.50131(36) 1.16823(25) 0.88227(15)

loop_
_atom_type_symbol
_atom_type_radius_bond
C 0.68
H 0.23
Li 1.53
N 0.68
O 0.68
